data_1540471
loop_
_publ_author_name
'Xue, peng chong'
'Wang, Panpan'
'Chen, Peng'
'Yao, Boqi'
'Gong, Peng'
'sun, Jiabao'
'zhang, Zhenqi'
'Lu, Ran'

_publ_section_title
;
 Bright persistent luminescence from pure organic molecules through
 moderate intermolecular heavy atom effect
;
_journal_name_full 'Chem. Sci.'
_journal_paper_doi 10.1039/C5SC03739E
_journal_year 2015
_chemical_formula_sum 'C17 H18 Br N'
_chemical_formula_weight 316.23
_chemical_name_systematic
; 
 ? 
;
_space_group_IT_number 61
_symmetry_cell_setting orthorhombic
_symmetry_space_group_name_Hall '-P 2ac 2ab'
_symmetry_space_group_name_H-M 'P b c a'
_atom_sites_solution_hydrogens geom
_atom_sites_solution_primary direct
_atom_sites_solution_secondary difmap
_audit_block_doi 10.5517/cc1jpz06
_audit_creation_method SHELXL-97
_audit_update_record
;
2015-08-31 deposited with the CCDC.
2015-11-02 downloaded from the CCDC.
;
_cell_angle_alpha 90.00
_cell_angle_beta 90.00
_cell_angle_gamma 90.00
_cell_formula_units_Z 8
_cell_length_a 17.503(4)
_cell_length_b 8.0333(16)
_cell_length_c 21.133(4)
_cell_measurement_reflns_used 3105
_cell_measurement_temperature 293(2)
_cell_measurement_theta_max 28.78
_cell_measurement_theta_min 3.14
_cell_volume 2971.4(11)
_computing_cell_refinement 'CrysAlis PRO (Agilent, 2011)'
_computing_data_collection 'CrysAlis PRO (Agilent, 2011)'
_computing_data_reduction 'CrysAlis PRO (Agilent, 2011)'
_computing_molecular_graphics 'Bruker SHELXTL'
_computing_publication_material 'Bruker SHELXTL'
_computing_structure_refinement 'SHELXL-97 (Sheldrick, 1997)'
_computing_structure_solution 'SHELXS-97 (Sheldrick, 1990)'
_diffrn_ambient_temperature 293(2)
_diffrn_detector_area_resol_mean 16.1954
_diffrn_measured_fraction_theta_full 0.999
_diffrn_measured_fraction_theta_max 0.998
_diffrn_measurement_device_type 'Xcalibur, Eos'
_diffrn_measurement_method 'phi and omega scans'
_diffrn_radiation_monochromator graphite
_diffrn_radiation_source 'Enhance (Mo) X-ray Source'
_diffrn_radiation_type MoK\a
_diffrn_radiation_wavelength 0.71073
_diffrn_reflns_av_R_equivalents 0.1382
_diffrn_reflns_av_sigmaI/netI 0.0890
_diffrn_reflns_limit_h_max 22
_diffrn_reflns_limit_h_min -22
_diffrn_reflns_limit_k_max 10
_diffrn_reflns_limit_k_min -8
_diffrn_reflns_limit_l_max 27
_diffrn_reflns_limit_l_min -27
_diffrn_reflns_number 25212
_diffrn_reflns_theta_full 26.00
_diffrn_reflns_theta_max 27.48
_diffrn_reflns_theta_min 3.02
_exptl_absorpt_coefficient_mu 2.753
_exptl_absorpt_correction_T_max 0.6117
_exptl_absorpt_correction_T_min 0.5651
_exptl_absorpt_process_details
;
CrysAlisPro, Agilent Technologies,
Version 1.171.36.20 (release 27-06-2012 CrysAlis171 .NET)
(compiled Jul 11 2012,15:38:31)
Empirical absorption correction using spherical harmonics,
 implemented in SCALE3 ABSPACK scaling algorithm.
;
_exptl_crystal_colour colorless
_exptl_crystal_density_diffrn 1.414
_exptl_crystal_density_method 'not measured'
_exptl_crystal_description block
_exptl_crystal_F_000 1296
_exptl_crystal_size_max 0.23
_exptl_crystal_size_mid 0.22
_exptl_crystal_size_min 0.20
_refine_diff_density_max 0.941
_refine_diff_density_min -0.288
_refine_diff_density_rms 0.093
_refine_ls_extinction_method none
_refine_ls_goodness_of_fit_ref 0.997
_refine_ls_hydrogen_treatment constr
_refine_ls_matrix_type full
_refine_ls_number_parameters 182
_refine_ls_number_reflns 3399
_refine_ls_number_restraints 0
_refine_ls_restrained_S_all 0.997
_refine_ls_R_factor_all 0.2594
_refine_ls_R_factor_gt 0.1050
_refine_ls_shift/su_max 0.030
_refine_ls_shift/su_mean 0.003
_refine_ls_structure_factor_coef Fsqd
_refine_ls_weighting_details 'calc w=1/[\s^2^(Fo^2^)+(0.1951P)^2^+0.0605P] where P=(Fo^2^+2Fc^2^)/3'
_refine_ls_weighting_scheme calc
_refine_ls_wR_factor_gt 0.2872
_refine_ls_wR_factor_ref 0.3808
_reflns_number_gt 1104
_reflns_number_total 3399
_reflns_threshold_expression >2sigma(I)
_cod_data_source_file c5sc03739e4.cif
_cod_data_source_block c
_cod_original_cell_volume 2971.4(10)
_cod_original_sg_symbol_H-M Pbca
_cod_database_code 1540471

loop_
_symmetry_equiv_pos_as_xyz
'x, y, z'
'-x+1/2, -y, z+1/2'
'-x, y+1/2, -z+1/2'
'x+1/2, -y+1/2, -z'
'-x, -y, -z'
'x-1/2, y, -z-1/2'
'x, -y-1/2, z-1/2'
'-x-1/2, y-1/2, z'

loop_
_atom_site_label
_atom_site_type_symbol
_atom_site_fract_x
_atom_site_fract_y
_atom_site_fract_z
_atom_site_U_iso_or_equiv
_atom_site_adp_type
_atom_site_occupancy
_atom_site_symmetry_multiplicity
_atom_site_calc_flag
_atom_site_refinement_flags
Br1 Br 0.1902(3) 0.7707(6) 0.0103(2) 0.1184(18) Uani 0.497(10) 1 d P
Br1' Br 0.21003(18) 0.6669(11) -0.0176(2) 0.134(3) Uani 0.503(10) 1 d P
N1 N 0.0962(4) 0.0069(7) 0.1480(3) 0.0790(17) Uani 1 1 d .
C5 C 0.0773(5) -0.2007(8) 0.2189(4) 0.078(2) Uani 1 1 d .
C3 C -0.0499(5) -0.2948(11) 0.1729(4) 0.094(2) Uani 1 1 d .
H3A H -0.0582 -0.3823 0.2009 0.112 Uiso 1 1 calc R
C4 C 0.0147(5) -0.2003(8) 0.1775(3) 0.0735(19) Uani 1 1 d .
C12 C 0.1275(5) -0.0696(8) 0.2004(4) 0.075(2) Uani 1 1 d .
C11 C 0.1947(5) -0.0352(10) 0.2305(4) 0.094(2) Uani 1 1 d .
H11A H 0.2274 0.0480 0.2163 0.113 Uiso 1 1 calc R
C51 C 0.0272(5) -0.0688(9) 0.1343(3) 0.077(2) Uani 1 1 d .
C13 C 0.1282(5) 0.1488(8) 0.1153(4) 0.088(2) Uani 1 1 d .
H13A H 0.1121 0.1462 0.0713 0.105 Uiso 1 1 calc R
H13B H 0.1835 0.1411 0.1161 0.105 Uiso 1 1 calc R
C8 C 0.0988(7) -0.2940(10) 0.2726(4) 0.100(3) Uani 1 1 d .
H8A H 0.0677 -0.3798 0.2871 0.121 Uiso 1 1 calc R
C14 C 0.1037(5) 0.3138(9) 0.1447(4) 0.098(3) Uani 1 1 d .
H14A H 0.1218 0.3198 0.1880 0.117 Uiso 1 1 calc R
H14B H 0.0484 0.3209 0.1453 0.117 Uiso 1 1 calc R
C10 C 0.2118(5) -0.1305(13) 0.2833(5) 0.105(3) Uani 1 1 d .
H10A H 0.2562 -0.1066 0.3057 0.126 Uiso 1 1 calc R
C16 C 0.0983(5) 0.4859(13) 0.0454(6) 0.123(3) Uani 1 1 d .
H16A H 0.0448 0.5056 0.0548 0.148 Uiso 1 1 calc R
H16B H 0.1009 0.3810 0.0228 0.148 Uiso 1 1 calc R
C6 C -0.0258(6) -0.0323(11) 0.0878(4) 0.097(2) Uani 1 1 d .
H6A H -0.0174 0.0545 0.0596 0.116 Uiso 1 1 calc R
C2 C -0.1019(6) -0.2597(13) 0.1270(6) 0.114(3) Uani 1 1 d .
H2A H -0.1458 -0.3246 0.1236 0.137 Uiso 1 1 calc R
C15 C 0.1370(5) 0.4609(9) 0.1060(4) 0.092(2) Uani 1 1 d .
H15A H 0.1329 0.5620 0.1309 0.111 Uiso 1 1 calc R
H15B H 0.1908 0.4405 0.0983 0.111 Uiso 1 1 calc R
C17 C 0.1280(12) 0.648(2) -0.0102(12) 0.357(19) Uani 1 1 d .
H17A H 0.1197 0.6105 -0.0527 0.428 Uiso 1 1 d R
H17B H 0.0865 0.7224 -0.0009 0.428 Uiso 1 1 d R
C9 C 0.1669(7) -0.2571(12) 0.3039(5) 0.114(3) Uani 1 1 d .
H9A H 0.1816 -0.3195 0.3389 0.136 Uiso 1 1 calc R
C1 C -0.0906(6) -0.1262(15) 0.0843(5) 0.111(3) Uani 1 1 d .
H1A H -0.1273 -0.1025 0.0538 0.133 Uiso 1 1 calc R

loop_
_atom_site_aniso_label
_atom_site_aniso_U_11
_atom_site_aniso_U_22
_atom_site_aniso_U_33
_atom_site_aniso_U_23
_atom_site_aniso_U_13
_atom_site_aniso_U_12
Br1 0.131(2) 0.102(2) 0.122(3) 0.011(2) -0.0171(17) -0.0257(18)
Br1' 0.115(2) 0.169(5) 0.117(3) 0.043(3) 0.0040(15) -0.024(2)
N1 0.102(5) 0.060(3) 0.075(4) 0.012(3) 0.022(4) 0.001(3)
C5 0.095(6) 0.060(4) 0.078(5) 0.001(4) 0.030(5) 0.008(4)
C3 0.094(6) 0.096(6) 0.090(6) -0.012(5) 0.027(5) 0.000(5)
C4 0.083(5) 0.063(4) 0.075(5) -0.003(4) 0.032(4) 0.001(4)
C12 0.090(5) 0.062(4) 0.073(5) -0.001(4) 0.030(4) 0.006(4)
C11 0.099(7) 0.083(5) 0.101(6) 0.003(5) 0.016(5) 0.003(5)
C51 0.094(6) 0.071(5) 0.065(5) -0.006(4) 0.020(4) 0.008(4)
C13 0.113(6) 0.067(5) 0.082(5) 0.016(4) 0.028(4) 0.013(4)
C8 0.147(9) 0.071(5) 0.084(6) 0.021(4) 0.041(6) 0.010(5)
C14 0.139(7) 0.074(5) 0.080(5) 0.003(4) 0.033(5) -0.003(5)
C10 0.106(6) 0.103(7) 0.107(7) 0.002(6) -0.001(5) 0.006(6)
C16 0.107(7) 0.101(7) 0.162(10) 0.047(7) 0.000(7) 0.003(5)
C6 0.119(7) 0.094(6) 0.077(5) -0.011(5) 0.017(5) 0.003(6)
C2 0.109(8) 0.117(8) 0.115(7) -0.017(7) 0.032(7) -0.022(6)
C15 0.111(6) 0.068(5) 0.098(6) -0.003(4) 0.010(5) 0.006(4)
C17 0.28(2) 0.192(15) 0.59(4) -0.12(2) -0.35(3) 0.061(17)
C9 0.145(9) 0.106(7) 0.090(6) 0.008(6) -0.002(7) 0.030(7)
C1 0.102(7) 0.141(9) 0.090(7) -0.027(6) -0.001(5) 0.018(7)

loop_
_atom_type_symbol
_atom_type_description
_atom_type_scat_dispersion_real
_atom_type_scat_dispersion_imag
_atom_type_scat_source
C C 0.0033 0.0016 'International Tables Vol C Tables 4.2.6.8 and 6.1.1.4'
H H 0.0000 0.0000 'International Tables Vol C Tables 4.2.6.8 and 6.1.1.4'
N N 0.0061 0.0033 'International Tables Vol C Tables 4.2.6.8 and 6.1.1.4'
Br Br -0.2901 2.4595 'International Tables Vol C Tables 4.2.6.8 and 6.1.1.4'

loop_
_geom_angle_atom_site_label_1
_geom_angle_atom_site_label_2
_geom_angle_atom_site_label_3
_geom_angle
Br1' Br1 C17 65.0(9)
Br1 Br1' C17 72.7(8)
C12 N1 C51 108.6(6)
C12 N1 C13 125.5(7)
C51 N1 C13 125.8(7)
C4 C5 C8 135.4(8)
C4 C5 C12 108.0(7)
C8 C5 C12 116.6(8)
C2 C3 C4 119.4(9)
C3 C4 C5 133.6(8)
C3 C4 C51 119.9(8)
C5 C4 C51 106.5(7)
C11 C12 N1 128.8(7)
C11 C12 C5 123.5(8)
N1 C12 C5 107.7(7)
C12 C11 C10 116.7(8)
C6 C51 N1 129.9(7)
C6 C51 C4 120.9(8)
N1 C51 C4 109.2(7)
N1 C13 C14 112.4(6)
C9 C8 C5 119.8(8)
C13 C14 C15 110.0(6)
C9 C10 C11 123.2(9)
C15 C16 C17 121.9(8)
C1 C6 C51 118.7(9)
C3 C2 C1 121.1(9)
C16 C15 C14 113.1(8)
Br1' C17 Br1 42.4(6)
Br1' C17 C16 115.1(10)
Br1 C17 C16 118.6(12)
C10 C9 C8 120.1(9)
C6 C1 C2 120.1(9)

loop_
_geom_bond_atom_site_label_1
_geom_bond_atom_site_label_2
_geom_bond_distance
Br1 Br1' 1.080(4)
Br1 C17 1.530(17)
Br1' C17 1.45(2)
N1 C12 1.380(9)
N1 C51 1.382(10)
N1 C13 1.447(9)
C5 C4 1.402(11)
C5 C8 1.411(12)
C5 C12 1.426(10)
C3 C2 1.360(13)
C3 C4 1.365(10)
C4 C51 1.413(9)
C12 C11 1.367(10)
C11 C10 1.385(12)
C51 C6 1.382(11)
C13 C14 1.525(10)
C8 C9 1.395(13)
C14 C15 1.550(10)
C10 C9 1.356(12)
C16 C15 1.463(12)
C16 C17 1.83(3)
C6 C1 1.364(12)
C2 C1 1.416(13)
